data_7249789
loop_
_publ_author_name
'Toynton, Arthur'
'Ferrins, Lori'
'Newson, Harriet'
'Sykes, Melissa'
'Varghese, Swapna'
'Nguyen, Nghi'
'Russell, Stephanie'
'Rahmani, Rapha\"el'
'Cheang, Jeremy'
'Flematti, Gavin'
'Skelton, Brian W.'
'Zulfiqar, Bilal'
'Avery, Vicky Mary'
'Baell, Jonathan Bayldon'
'Piggott, Matthew'

_publ_section_title
;
 Heterocyclic Core Modifications in Trypanosomacidal
 2-[(Phenylheteroaryl)ethyl]ureas
;
_journal_name_full 'RSC Medicinal Chemistry'
_journal_paper_doi 10.1039/D4MD00764F
_journal_year 2025
_chemical_absolute_configuration ad
_chemical_formula_moiety 'C10 H13 N4, C2 F3 O2'
_chemical_formula_sum 'C12 H13 F3 N4 O2'
_chemical_formula_weight 302.26
_space_group_IT_number 4
_space_group_name_Hall 'P 2yb'
_space_group_name_H-M_alt 'P 1 21 1'
_symmetry_cell_setting monoclinic
_symmetry_Int_Tables_number 4
_symmetry_space_group_name_Hall 'P 2yb'
_symmetry_space_group_name_H-M 'P 1 21 1'
_atom_sites_solution_hydrogens geom
_audit_block_doi 10.5517/ccdc.csd.cc1zzq8y
_audit_creation_date 2018-06-01T19:49:05-00:00
_audit_creation_method 'WinGX routine CIF_UPDATE'
_audit_update_record
;
2018-06-01 deposited with the CCDC.	2025-01-15 downloaded from the CCDC.
;
_cell_angle_alpha 90
_cell_angle_beta 96.928(2)
_cell_angle_gamma 90
_cell_formula_units_Z 2
_cell_length_a 5.59850(10)
_cell_length_b 7.6657(2)
_cell_length_c 15.0325(4)
_cell_measurement_reflns_used 3569
_cell_measurement_temperature 100(2)
_cell_measurement_theta_max 67.1956
_cell_measurement_theta_min 2.9588
_cell_volume 640.43(3)
_computing_cell_refinement
;
CrysAlisPro, Agilent Technologies, Version 1.171.35.21 
;
_computing_data_collection
;
CrysAlisPro, Agilent Technologies, Version 1.171.35.21 
;
_computing_data_reduction
;
CrysAlisPro, Agilent Technologies, Version 1.171.35.21 
;
_computing_molecular_graphics 'Diamond (Brandenburg, 1999)'
_computing_publication_material 'WinGX Farrugia, L. J. (1999)'
_computing_structure_refinement 'SHELXL-2017 (Sheldrick, 2015)'
_computing_structure_solution 'SIR92 (Altomare <i>et al.</i>, 1994)'
_diffrn_ambient_temperature 100(2)
_diffrn_detector_area_resol_mean 10.4738
_diffrn_measured_fraction_theta_full 0.997
_diffrn_measured_fraction_theta_max 0.997
_diffrn_measurement_device_type 'Oxford Diffraction Gemini diffractometer'
_diffrn_measurement_method '\w scans'
_diffrn_orient_matrix_UB_11 -0.1713581
_diffrn_orient_matrix_UB_12 0.1067271
_diffrn_orient_matrix_UB_13 0.0516943
_diffrn_orient_matrix_UB_21 0.1434145
_diffrn_orient_matrix_UB_22 -0.0563824
_diffrn_orient_matrix_UB_23 0.0893106
_diffrn_orient_matrix_UB_31 0.1640747
_diffrn_orient_matrix_UB_32 0.160672
_diffrn_orient_matrix_UB_33 -0.0030016
_diffrn_radiation_monochromator mirror
_diffrn_radiation_type CuK\a
_diffrn_radiation_wavelength 1.54178
_diffrn_reflns_av_R_equivalents 0.0254
_diffrn_reflns_av_unetI/netI 0.0538
_diffrn_reflns_Laue_measured_fraction_full 0.997
_diffrn_reflns_Laue_measured_fraction_max 0.997
_diffrn_reflns_limit_h_max 6
_diffrn_reflns_limit_h_min -6
_diffrn_reflns_limit_k_max 9
_diffrn_reflns_limit_k_min -5
_diffrn_reflns_limit_l_max 17
_diffrn_reflns_limit_l_min -17
_diffrn_reflns_number 4496
_diffrn_reflns_point_group_measured_fraction_full 0.701
_diffrn_reflns_point_group_measured_fraction_max 0.701
_diffrn_reflns_theta_full 67.302
_diffrn_reflns_theta_max 67.302
_diffrn_reflns_theta_min 2.961
_exptl_absorpt_coefficient_mu 1.212
_exptl_absorpt_correction_T_max 1
_exptl_absorpt_correction_T_min 0.92551
_exptl_absorpt_correction_type multi-scan
_exptl_absorpt_process_details
;
   CrysAlisPro, Agilent Technologies, Version 1.171.35.21 

;
_exptl_crystal_colour colourless
_exptl_crystal_density_diffrn 1.567
_exptl_crystal_description plate
_exptl_crystal_F_000 312
_exptl_crystal_size_max 0.25
_exptl_crystal_size_mid 0.09
_exptl_crystal_size_min 0.02
_refine_diff_density_max 0.14
_refine_diff_density_min -0.177
_refine_diff_density_rms 0.035
_refine_ls_abs_structure_details
;
 Flack x determined using 353 quotients [(I+)-(I-)]/[(I+)+(I-)]
 (Parsons, Flack and Wagner, Acta Cryst. B69 (2013) 249-259).
;
_refine_ls_abs_structure_Flack -0.01(14)
_refine_ls_extinction_method none
_refine_ls_goodness_of_fit_ref 1.035
_refine_ls_hydrogen_treatment constr
_refine_ls_matrix_type full
_refine_ls_number_parameters 191
_refine_ls_number_reflns 1606
_refine_ls_number_restraints 1
_refine_ls_restrained_S_all 1.034
_refine_ls_R_factor_all 0.0269
_refine_ls_R_factor_gt 0.0258
_refine_ls_shift/su_max 0
_refine_ls_shift/su_mean 0
_refine_ls_structure_factor_coef Fsqd
_refine_ls_weighting_details 'w=1/[\s^2^(Fo^2^)+(0.0415P)^2^+0.0985P] where P=(Fo^2^+2Fc^2^)/3'
_refine_ls_weighting_scheme calc
_refine_ls_wR_factor_gt 0.0667
_refine_ls_wR_factor_ref 0.0677
_reflns_Friedel_coverage 0.3
_reflns_Friedel_fraction_full 0.352
_reflns_Friedel_fraction_max 0.352
_reflns_number_gt 1560
_reflns_number_total 1606
_reflns_threshold_expression 'I > 2\s(I)'
_cod_data_source_file d4md00764f2.cif
_cod_data_source_block at120
_cod_depositor_comments
;
The following automatic conversions were performed:

data name '__computing_structure_solution' was replaced with
'_computing_structure_solution'.

Automatic conversion script
Id: cif_correct_tags 8170 2020-07-09 18:12:32Z antanas 
;
_cod_original_sg_symbol_H-M 'P 21'
_cod_database_code 7249789

loop_
_symmetry_equiv_pos_as_xyz
'x, y, z'
'-x, y+1/2, -z'

loop_
_atom_site_label
_atom_site_type_symbol
_atom_site_fract_x
_atom_site_fract_y
_atom_site_fract_z
_atom_site_U_iso_or_equiv
_atom_site_adp_type
_atom_site_occupancy
_atom_site_site_symmetry_order
_atom_site_calc_flag
_atom_site_refinement_flags_posn
_atom_site_refinement_flags_adp
_atom_site_refinement_flags_occupancy
_atom_site_disorder_assembly
_atom_site_disorder_group
N11 N 0.3745(3) 0.6340(3) 0.07872(11) 0.0217(4) Uani 1 1 d . . . . .
H11A H 0.318679 0.526209 0.061476 0.033 Uiso 1 1 calc R U . . .
H11B H 0.429854 0.688642 0.031517 0.033 Uiso 1 1 calc R U . . .
H11C H 0.253048 0.697815 0.097584 0.033 Uiso 1 1 calc R U . . .
C1 C 0.5739(4) 0.6166(3) 0.15337(14) 0.0214(5) Uani 1 1 d . . . . .
H1A H 0.701547 0.540353 0.134642 0.026 Uiso 1 1 calc R U . . .
H1B H 0.512714 0.562952 0.206085 0.026 Uiso 1 1 calc R U . . .
C2 C 0.6765(4) 0.7963(3) 0.17788(15) 0.0228(5) Uani 1 1 d . . . . .
H2A H 0.736412 0.850167 0.124959 0.027 Uiso 1 1 calc R U . . .
H2B H 0.548739 0.872271 0.1968 0.027 Uiso 1 1 calc R U . . .
N1 N 0.8732(3) 0.7809(3) 0.25067(12) 0.0213(4) Uani 1 1 d . . . . .
N2 N 1.0935(3) 0.7328(3) 0.23327(13) 0.0233(4) Uani 1 1 d . . . . .
N3 N 1.2315(3) 0.7246(3) 0.30984(13) 0.0237(4) Uani 1 1 d . . . . .
C4 C 1.1004(3) 0.7681(3) 0.37739(15) 0.0214(4) Uani 1 1 d . . . . .
C5 C 0.8692(4) 0.8041(3) 0.33924(15) 0.0223(5) Uani 1 1 d . . . . .
H5 H 0.736104 0.837949 0.368973 0.027 Uiso 1 1 calc R U . . .
C41 C 1.2019(3) 0.7669(3) 0.47213(15) 0.0214(4) Uani 1 1 d . . . . .
C42 C 1.4200(4) 0.6820(3) 0.49995(15) 0.0239(5) Uani 1 1 d . . . . .
H42 H 1.505419 0.62581 0.457155 0.029 Uiso 1 1 calc R U . . .
C43 C 1.5109(4) 0.6800(3) 0.58987(16) 0.0265(5) Uani 1 1 d . . . . .
H43 H 1.660337 0.624277 0.608191 0.032 Uiso 1 1 calc R U . . .
C44 C 1.3861(4) 0.7587(4) 0.65348(15) 0.0271(5) Uani 1 1 d . . . . .
H44 H 1.448635 0.755691 0.715083 0.033 Uiso 1 1 calc R U . . .
C45 C 1.1689(4) 0.8420(3) 0.62637(15) 0.0275(5) Uani 1 1 d . . . . .
H45 H 1.082789 0.895944 0.669642 0.033 Uiso 1 1 calc R U . . .
C46 C 1.0775(4) 0.8467(3) 0.53660(15) 0.0236(5) Uani 1 1 d . . . . .
H46 H 0.929368 0.904466 0.518622 0.028 Uiso 1 1 calc R U . . .
F1 F 0.1403(3) 0.1076(2) 0.21784(9) 0.0321(3) Uani 1 1 d . . . . .
F2 F -0.1702(2) 0.1775(2) 0.12632(10) 0.0343(4) Uani 1 1 d . . . . .
F3 F 0.0936(2) 0.37148(19) 0.17133(9) 0.0278(3) Uani 1 1 d . . . . .
C11 C 0.0661(4) 0.2050(3) 0.14564(15) 0.0234(5) Uani 1 1 d . . . . .
C12 C 0.2067(4) 0.1571(3) 0.06609(15) 0.0249(5) Uani 1 1 d . . . . .
O1 O 0.3387(3) 0.2748(2) 0.04229(10) 0.0262(4) Uani 1 1 d . . . . .
O2 O 0.1719(4) 0.0076(3) 0.03768(14) 0.0438(5) Uani 1 1 d . . . . .

loop_
_atom_site_aniso_label
_atom_site_aniso_U_11
_atom_site_aniso_U_22
_atom_site_aniso_U_33
_atom_site_aniso_U_23
_atom_site_aniso_U_13
_atom_site_aniso_U_12
N11 0.0207(8) 0.0217(10) 0.0231(9) -0.0018(8) 0.0039(6) -0.0003(7)
C1 0.0210(9) 0.0202(12) 0.0232(10) 0.0004(9) 0.0032(8) 0.0004(9)
C2 0.0228(9) 0.0206(12) 0.0248(11) 0.0015(9) 0.0019(8) -0.0017(10)
N1 0.0202(8) 0.0184(9) 0.0256(9) 0.0002(8) 0.0042(7) -0.0008(8)
N2 0.0213(8) 0.0228(11) 0.0264(9) -0.0025(8) 0.0052(7) -0.0004(7)
N3 0.0224(8) 0.0222(11) 0.0271(9) -0.0024(8) 0.0054(7) 0.0001(7)
C4 0.0222(9) 0.0155(11) 0.0275(11) -0.0003(10) 0.0068(8) -0.0030(9)
C5 0.0215(9) 0.0208(12) 0.0255(11) -0.0009(9) 0.0069(8) -0.0010(9)
C41 0.0205(9) 0.0168(10) 0.0276(11) -0.0004(9) 0.0057(8) -0.0049(9)
C42 0.0224(9) 0.0216(12) 0.0286(11) -0.0013(10) 0.0071(8) -0.0025(10)
C43 0.0216(9) 0.0241(12) 0.0334(11) 0.0016(11) 0.0021(8) -0.0010(10)
C44 0.0307(11) 0.0257(13) 0.0245(11) -0.0001(10) 0.0013(9) -0.0018(10)
C45 0.0307(11) 0.0246(13) 0.0286(12) -0.0014(10) 0.0095(9) 0.0004(10)
C46 0.0220(9) 0.0199(12) 0.0293(11) -0.0001(10) 0.0052(8) -0.0001(9)
F1 0.0423(8) 0.0281(8) 0.0257(7) 0.0040(6) 0.0033(5) -0.0004(6)
F2 0.0236(6) 0.0344(9) 0.0452(8) -0.0020(7) 0.0060(5) -0.0043(6)
F3 0.0339(7) 0.0201(7) 0.0318(7) -0.0036(6) 0.0130(5) -0.0025(6)
C11 0.0231(10) 0.0197(11) 0.0273(11) -0.0012(10) 0.0028(8) -0.0036(9)
C12 0.0272(10) 0.0232(13) 0.0239(10) -0.0026(10) 0.0014(8) 0.0010(10)
O1 0.0248(7) 0.0259(9) 0.0290(8) -0.0035(8) 0.0080(6) -0.0028(8)
O2 0.0627(12) 0.0290(10) 0.0440(11) -0.0129(9) 0.0237(9) -0.0121(9)

loop_
_atom_type_symbol
_atom_type_description
_atom_type_scat_dispersion_real
_atom_type_scat_dispersion_imag
_atom_type_scat_source
C C 0.0181 0.0091 'International Tables Vol C Tables 4.2.6.8 and 6.1.1.4'
H H 0 0 'International Tables Vol C Tables 4.2.6.8 and 6.1.1.4'
N N 0.0311 0.018 'International Tables Vol C Tables 4.2.6.8 and 6.1.1.4'
O O 0.0492 0.0322 'International Tables Vol C Tables 4.2.6.8 and 6.1.1.4'
F F 0.0727 0.0534 'International Tables Vol C Tables 4.2.6.8 and 6.1.1.4'

loop_
_geom_angle_atom_site_label_1
_geom_angle_atom_site_label_2
_geom_angle_atom_site_label_3
_geom_angle
_geom_angle_site_symmetry_1
_geom_angle_site_symmetry_3
_geom_angle_publ_flag
C1 N11 H11A 109.5 . . ?
C1 N11 H11B 109.5 . . ?
H11A N11 H11B 109.5 . . ?
C1 N11 H11C 109.5 . . ?
H11A N11 H11C 109.5 . . ?
H11B N11 H11C 109.5 . . ?
N11 C1 C2 109.15(18) . . ?
N11 C1 H1A 109.9 . . ?
C2 C1 H1A 109.9 . . ?
N11 C1 H1B 109.9 . . ?
C2 C1 H1B 109.9 . . ?
H1A C1 H1B 108.3 . . ?
N1 C2 C1 109.68(18) . . ?
N1 C2 H2A 109.7 . . ?
C1 C2 H2A 109.7 . . ?
N1 C2 H2B 109.7 . . ?
C1 C2 H2B 109.7 . . ?
H2A C2 H2B 108.2 . . ?
N2 N1 C5 110.74(17) . . ?
N2 N1 C2 120.23(18) . . ?
C5 N1 C2 129.01(17) . . ?
N3 N2 N1 107.50(17) . . ?
N2 N3 C4 109.22(17) . . ?
N3 C4 C5 107.56(19) . . ?
N3 C4 C41 122.70(19) . . ?
C5 C4 C41 129.71(19) . . ?
N1 C5 C4 104.97(18) . . ?
N1 C5 H5 127.5 . . ?
C4 C5 H5 127.5 . . ?
C46 C41 C42 119.0(2) . . ?
C46 C41 C4 120.10(19) . . ?
C42 C41 C4 120.9(2) . . ?
C43 C42 C41 120.0(2) . . ?
C43 C42 H42 120 . . ?
C41 C42 H42 120 . . ?
C42 C43 C44 120.7(2) . . ?
C42 C43 H43 119.6 . . ?
C44 C43 H43 119.6 . . ?
C43 C44 C45 119.5(2) . . ?
C43 C44 H44 120.2 . . ?
C45 C44 H44 120.2 . . ?
C46 C45 C44 120.3(2) . . ?
C46 C45 H45 119.8 . . ?
C44 C45 H45 119.8 . . ?
C45 C46 C41 120.4(2) . . ?
C45 C46 H46 119.8 . . ?
C41 C46 H46 119.8 . . ?
F2 C11 F3 106.86(19) . . ?
F2 C11 F1 106.87(18) . . ?
F3 C11 F1 106.50(18) . . ?
F2 C11 C12 112.08(17) . . ?
F3 C11 C12 113.33(19) . . ?
F1 C11 C12 110.81(19) . . ?
O2 C12 O1 130.5(2) . . ?
O2 C12 C11 114.4(2) . . ?
O1 C12 C11 115.1(2) . . ?

loop_
_geom_bond_atom_site_label_1
_geom_bond_atom_site_label_2
_geom_bond_distance
_geom_bond_site_symmetry_2
_geom_bond_publ_flag
N11 C1 1.491(3) . ?
N11 H11A 0.91 . ?
N11 H11B 0.91 . ?
N11 H11C 0.91 . ?
C1 C2 1.521(3) . ?
C1 H1A 0.99 . ?
C1 H1B 0.99 . ?
C2 N1 1.461(3) . ?
C2 H2A 0.99 . ?
C2 H2B 0.99 . ?
N1 N2 1.343(3) . ?
N1 C5 1.346(3) . ?
N2 N3 1.308(3) . ?
N3 C4 1.364(3) . ?
C4 C5 1.379(3) . ?
C4 C41 1.468(3) . ?
C5 H5 0.95 . ?
C41 C46 1.401(3) . ?
C41 C42 1.402(3) . ?
C42 C43 1.386(3) . ?
C42 H42 0.95 . ?
C43 C44 1.388(3) . ?
C43 H43 0.95 . ?
C44 C45 1.390(3) . ?
C44 H44 0.95 . ?
C45 C46 1.385(3) . ?
C45 H45 0.95 . ?
C46 H46 0.95 . ?
F1 C11 1.341(3) . ?
F2 C11 1.336(3) . ?
F3 C11 1.337(3) . ?
C11 C12 1.553(3) . ?
C12 O2 1.230(3) . ?
C12 O1 1.246(3) . ?

loop_
_geom_hbond_atom_site_label_D
_geom_hbond_atom_site_label_H
_geom_hbond_atom_site_label_A
_geom_hbond_distance_DH
_geom_hbond_distance_HA
_geom_hbond_distance_DA
_geom_hbond_angle_DHA
_geom_hbond_site_symmetry_A
_geom_hbond_publ_flag
N11 H11A O1 0.91 1.95 2.810(3) 156.1 . yes
N11 H11B O1 0.91 1.92 2.785(2) 157.7 2_655 yes
N11 H11C N2 0.91 2.34 3.054(3) 135.4 1_455 yes
